data_4519332
loop_
_publ_author_name
'Li, Xuetong'
'Villar-Yanez, Alba'
'Ngassam Tounzoua, Charlene'
'Benet-Buchholz, Jordi'
'Grignard, Bruno'
'Bo, Carles'
'Detrembleur, Christophe'
'Kleij, Arjan W.'

_publ_section_title
;
 Cascade Transformation of Carbon Dioxide and Alkyne-1,n-diols into
 Densely Substituted Cyclic Carbonates
;
_journal_name_full 'ACS Catalysis'
_journal_page_first 2854
_journal_page_last 2860
_journal_paper_doi 10.1021/acscatal.1c05773
_journal_year 2022
_chemical_formula_sum 'C11 H10 O4'
_chemical_formula_weight 206.19
_space_group_crystal_system monoclinic
_space_group_IT_number 14
_space_group_name_Hall '-P 2ybc'
_space_group_name_H-M_alt 'P 1 21/c 1'
_atom_sites_solution_hydrogens geom
_audit_creation_method SHELXL-2018/3
_cell_angle_alpha 90
_cell_angle_beta 109.335(2)
_cell_angle_gamma 90
_cell_formula_units_Z 4
_cell_length_a 7.4832(7)
_cell_length_b 16.3724(16)
_cell_length_c 8.0317(8)
_cell_measurement_reflns_used 6172
_cell_measurement_temperature 100(2)
_cell_measurement_theta_max 29.89
_cell_measurement_theta_min 2.49
_cell_volume 928.53(16)
_computing_cell_refinement 'Bruker APEX2 v2014.9-0'
_computing_data_collection 'Bruker APEX2 v2014.9-0'
_computing_data_reduction 'Bruker APEX2 v2014.9-0'
_computing_molecular_graphics 'shelXle (H&#x00FC;bschle, Sheldrick and Dittirch, 2011)'
_computing_publication_material 'SHELXL-2018/3 (Sheldrick, 2018)'
_computing_structure_refinement 'SHELXL-2018/3 (Sheldrick, 2018)'
_computing_structure_solution 'SHELXT (Sheldrick, 2018)'
_diffrn_ambient_temperature 100(2)
_diffrn_detector_area_resol_mean 512
_diffrn_detector_type '4K CCD area detector APEX II'
_diffrn_measured_fraction_theta_full 1.000
_diffrn_measured_fraction_theta_max 0.935
_diffrn_measurement_device_type 'APEX DUO Kappa 4-axis goniometer'
_diffrn_measurement_method
;
 Fullsphere data collection, phi and omega scans
;
_diffrn_radiation_monochromator 'Quazar MX Multilayer Optics'
_diffrn_radiation_type MoK\a
_diffrn_radiation_wavelength 0.71073
_diffrn_reflns_av_R_equivalents 0.0236
_diffrn_reflns_av_unetI/netI 0.0185
_diffrn_reflns_Laue_measured_fraction_full 1.000
_diffrn_reflns_Laue_measured_fraction_max 0.935
_diffrn_reflns_limit_h_max 10
_diffrn_reflns_limit_h_min -10
_diffrn_reflns_limit_k_max 23
_diffrn_reflns_limit_k_min -22
_diffrn_reflns_limit_l_max 11
_diffrn_reflns_limit_l_min -11
_diffrn_reflns_number 14506
_diffrn_reflns_point_group_measured_fraction_full 1.000
_diffrn_reflns_point_group_measured_fraction_max 0.935
_diffrn_reflns_theta_full 25.242
_diffrn_reflns_theta_max 30.127
_diffrn_reflns_theta_min 2.488
_diffrn_source 'Microfocus source E025 IuS'
_diffrn_source_current 0.6
_diffrn_source_power 50
_diffrn_source_size '0.2 mm x 0.2 mm fine focus'
_diffrn_source_type 'Bruker APEX DUO'
_exptl_absorpt_coefficient_mu 0.113
_exptl_absorpt_correction_T_max 0.7460
_exptl_absorpt_correction_T_min 0.7211
_exptl_absorpt_correction_type multi-scan
_exptl_absorpt_process_details SADABS-2016/2
_exptl_crystal_density_diffrn 1.475
_exptl_crystal_description Plate
_exptl_crystal_F_000 432
_exptl_crystal_size_max 0.400
_exptl_crystal_size_mid 0.200
_exptl_crystal_size_min 0.030
_refine_diff_density_max 0.441
_refine_diff_density_min -0.204
_refine_diff_density_rms 0.049
_refine_ls_extinction_method none
_refine_ls_goodness_of_fit_ref 1.137
_refine_ls_hydrogen_treatment constr
_refine_ls_matrix_type full
_refine_ls_number_parameters 137
_refine_ls_number_reflns 2573
_refine_ls_number_restraints 0
_refine_ls_restrained_S_all 1.137
_refine_ls_R_factor_all 0.0415
_refine_ls_R_factor_gt 0.0359
_refine_ls_shift/su_max 0.000
_refine_ls_shift/su_mean 0.000
_refine_ls_structure_factor_coef Fsqd
_refine_ls_weighting_details 'w=1/[\s^2^(Fo^2^)+(0.0485P)^2^+0.2846P] where P=(Fo^2^+2Fc^2^)/3'
_refine_ls_weighting_scheme calc
_refine_ls_wR_factor_gt 0.0964
_refine_ls_wR_factor_ref 0.1004
_reflns_Friedel_coverage 0.000
_reflns_number_gt 2265
_reflns_number_total 2573
_reflns_threshold_expression 'I > 2\s(I)'
_cod_data_source_file cs1c05773_si_003.cif
_cod_data_source_block mo_XLI68_0m
_cod_original_sg_symbol_H-M 'P 21/c'
_cod_database_code 4519332
_shelx_shelxl_version_number 2018/3
_shelx_space_group_comment
;
The symmetry employed for this shelxl refinement is uniquely defined
by the following loop, which should always be used as a source of
symmetry information in preference to the above space-group names.
They are only intended as comments.
;
_shelx_estimated_absorpt_t_min 0.956
_shelx_estimated_absorpt_t_max 0.997

loop_
_space_group_symop_operation_xyz
'x, y, z'
'-x, y+1/2, -z+1/2'
'-x, -y, -z'
'x, -y-1/2, z-1/2'

loop_
_atom_site_label
_atom_site_type_symbol
_atom_site_fract_x
_atom_site_fract_y
_atom_site_fract_z
_atom_site_U_iso_or_equiv
_atom_site_adp_type
_atom_site_occupancy
_atom_site_site_symmetry_order
_atom_site_calc_flag
_atom_site_refinement_flags_posn
_atom_site_refinement_flags_adp
_atom_site_refinement_flags_occupancy
_atom_site_disorder_assembly
_atom_site_disorder_group
O2 O 0.10883(10) 0.37430(5) 0.59366(9) 0.01449(17) Uani 1 1 d . . . . .
O3 O -0.01513(12) 0.42092(5) 0.31630(10) 0.02186(19) Uani 1 1 d . . . . .
O4 O 0.28577(11) 0.46929(5) 1.00893(10) 0.01583(17) Uani 1 1 d . . . . .
C2 C 0.36682(15) 0.46424(6) 0.68429(14) 0.0152(2) Uani 1 1 d . . . . .
H2A H 0.373619 0.514719 0.753979 0.018 Uiso 1 1 calc R U . . .
H2B H 0.496704 0.447712 0.692416 0.018 Uiso 1 1 calc R U . . .
C1 C 0.26578(14) 0.39529(6) 0.74944(13) 0.01152(19) Uani 1 1 d . . . . .
O1 O 0.24971(11) 0.47616(5) 0.50287(10) 0.01714(18) Uani 1 1 d . . . . .
C3 C 0.10472(15) 0.42348(6) 0.45811(14) 0.0152(2) Uani 1 1 d . . . . .
C4 C 0.18851(14) 0.42455(6) 0.89546(13) 0.0118(2) Uani 1 1 d . . . . .
C5 C 0.00088(15) 0.39204(7) 0.89270(14) 0.0166(2) Uani 1 1 d . . . . .
H5A H -0.100688 0.422137 0.805247 0.025 Uiso 1 1 calc R U . . .
H5B H -0.011621 0.398704 1.009607 0.025 Uiso 1 1 calc R U . . .
H5C H -0.008054 0.333965 0.861457 0.025 Uiso 1 1 calc R U . . .
C6 C 0.38707(14) 0.32057(6) 0.81995(13) 0.01123(19) Uani 1 1 d . . . . .
C7 C 0.56446(14) 0.33099(6) 0.94785(14) 0.0136(2) Uani 1 1 d . . . . .
H7 H 0.608756 0.384324 0.987063 0.016 Uiso 1 1 calc R U . . .
C8 C 0.67657(15) 0.26345(7) 1.01807(15) 0.0161(2) Uani 1 1 d . . . . .
H8 H 0.797083 0.270607 1.105777 0.019 Uiso 1 1 calc R U . . .
C9 C 0.61225(16) 0.18531(6) 0.95986(15) 0.0167(2) Uani 1 1 d . . . . .
H9 H 0.689650 0.139167 1.006402 0.020 Uiso 1 1 calc R U . . .
C10 C 0.43494(16) 0.17490(6) 0.83378(14) 0.0164(2) Uani 1 1 d . . . . .
H10 H 0.390943 0.121516 0.794708 0.020 Uiso 1 1 calc R U . . .
C006 C 0.32105(15) 0.24230(6) 0.76414(14) 0.0139(2) Uani 1 1 d . . . . .
H006 H 0.199001 0.234921 0.679045 0.017 Uiso 1 1 calc R U . . .

loop_
_atom_site_aniso_label
_atom_site_aniso_U_11
_atom_site_aniso_U_22
_atom_site_aniso_U_33
_atom_site_aniso_U_23
_atom_site_aniso_U_13
_atom_site_aniso_U_12
O2 0.0127(3) 0.0181(4) 0.0103(4) 0.0016(3) 0.0005(3) -0.0008(3)
O3 0.0212(4) 0.0307(5) 0.0116(4) 0.0023(3) 0.0026(3) 0.0068(3)
O4 0.0163(4) 0.0148(4) 0.0147(4) -0.0020(3) 0.0029(3) 0.0007(3)
C2 0.0160(5) 0.0149(5) 0.0143(5) 0.0038(4) 0.0049(4) -0.0003(4)
C1 0.0108(4) 0.0122(4) 0.0104(4) 0.0005(3) 0.0019(4) -0.0007(3)
O1 0.0237(4) 0.0152(4) 0.0125(4) 0.0030(3) 0.0060(3) 0.0006(3)
C3 0.0170(5) 0.0173(5) 0.0123(5) 0.0010(4) 0.0063(4) 0.0063(4)
C4 0.0126(4) 0.0105(4) 0.0116(4) 0.0029(3) 0.0030(4) 0.0033(3)
C5 0.0146(5) 0.0200(5) 0.0166(5) -0.0006(4) 0.0072(4) -0.0014(4)
C6 0.0123(4) 0.0115(4) 0.0108(4) 0.0005(3) 0.0050(4) 0.0005(3)
C7 0.0131(5) 0.0124(4) 0.0145(5) -0.0001(4) 0.0035(4) -0.0008(3)
C8 0.0131(5) 0.0177(5) 0.0163(5) 0.0021(4) 0.0032(4) 0.0020(4)
C9 0.0197(5) 0.0138(5) 0.0181(5) 0.0031(4) 0.0084(4) 0.0048(4)
C10 0.0214(5) 0.0112(4) 0.0186(5) -0.0017(4) 0.0094(4) -0.0009(4)
C006 0.0146(5) 0.0139(5) 0.0136(5) -0.0018(3) 0.0050(4) -0.0019(3)

loop_
_atom_type_symbol
_atom_type_description
_atom_type_scat_dispersion_real
_atom_type_scat_dispersion_imag
_atom_type_scat_source
C C 0.0033 0.0016 'International Tables Vol C Tables 4.2.6.8 and 6.1.1.4'
H H 0.0000 0.0000 'International Tables Vol C Tables 4.2.6.8 and 6.1.1.4'
O O 0.0106 0.0060 'International Tables Vol C Tables 4.2.6.8 and 6.1.1.4'

loop_
_geom_angle_atom_site_label_1
_geom_angle_atom_site_label_2
_geom_angle_atom_site_label_3
_geom_angle
_geom_angle_site_symmetry_1
_geom_angle_site_symmetry_3
_geom_angle_publ_flag
C3 O2 C1 110.62(8) . . ?
O1 C2 C1 103.84(8) . . ?
O1 C2 H2A 111.0 . . ?
C1 C2 H2A 111.0 . . ?
O1 C2 H2B 111.0 . . ?
C1 C2 H2B 111.0 . . ?
H2A C2 H2B 109.0 . . ?
O2 C1 C6 110.22(8) . . ?
O2 C1 C4 109.24(8) . . ?
C6 C1 C4 107.14(8) . . ?
O2 C1 C2 103.26(8) . . ?
C6 C1 C2 114.63(8) . . ?
C4 C1 C2 112.27(8) . . ?
C3 O1 C2 110.56(8) . . ?
O3 C3 O1 124.37(10) . . ?
O3 C3 O2 123.98(10) . . ?
O1 C3 O2 111.64(9) . . ?
O4 C4 C5 123.76(9) . . ?
O4 C4 C1 118.52(9) . . ?
C5 C4 C1 117.65(9) . . ?
C4 C5 H5A 109.5 . . ?
C4 C5 H5B 109.5 . . ?
H5A C5 H5B 109.5 . . ?
C4 C5 H5C 109.5 . . ?
H5A C5 H5C 109.5 . . ?
H5B C5 H5C 109.5 . . ?
C006 C6 C7 119.96(9) . . ?
C006 C6 C1 121.14(9) . . ?
C7 C6 C1 118.85(9) . . ?
C8 C7 C6 120.09(9) . . ?
C8 C7 H7 120.0 . . ?
C6 C7 H7 120.0 . . ?
C9 C8 C7 119.98(10) . . ?
C9 C8 H8 120.0 . . ?
C7 C8 H8 120.0 . . ?
C10 C9 C8 119.91(10) . . ?
C10 C9 H9 120.0 . . ?
C8 C9 H9 120.0 . . ?
C9 C10 C006 120.38(10) . . ?
C9 C10 H10 119.8 . . ?
C006 C10 H10 119.8 . . ?
C6 C006 C10 119.65(10) . . ?
C6 C006 H006 120.2 . . ?
C10 C006 H006 120.2 . . ?

loop_
_geom_bond_atom_site_label_1
_geom_bond_atom_site_label_2
_geom_bond_distance
_geom_bond_site_symmetry_2
_geom_bond_publ_flag
O2 C3 1.3463(12) . ?
O2 C1 1.4456(12) . ?
O3 C3 1.1946(14) . ?
O4 C4 1.2074(13) . ?
C2 O1 1.4435(13) . ?
C2 C1 1.5433(14) . ?
C2 H2A 0.9900 . ?
C2 H2B 0.9900 . ?
C1 C6 1.5167(13) . ?
C1 C4 1.5455(13) . ?
O1 C3 1.3386(13) . ?
C4 C5 1.4948(14) . ?
C5 H5A 0.9800 . ?
C5 H5B 0.9800 . ?
C5 H5C 0.9800 . ?
C6 C006 1.3930(14) . ?
C6 C7 1.3941(14) . ?
C7 C8 1.3897(14) . ?
C7 H7 0.9500 . ?
C8 C9 1.3922(15) . ?
C8 H8 0.9500 . ?
C9 C10 1.3875(16) . ?
C9 H9 0.9500 . ?
C10 C006 1.3933(14) . ?
C10 H10 0.9500 . ?
C006 H006 0.9500 . ?

loop_
_geom_torsion_atom_site_label_1
_geom_torsion_atom_site_label_2
_geom_torsion_atom_site_label_3
_geom_torsion_atom_site_label_4
_geom_torsion
_geom_torsion_site_symmetry_1
_geom_torsion_site_symmetry_2
_geom_torsion_site_symmetry_3
_geom_torsion_site_symmetry_4
_geom_torsion_publ_flag
C3 O2 C1 C6 -125.76(8) . . . . ?
C3 O2 C1 C4 116.78(9) . . . . ?
C3 O2 C1 C2 -2.87(10) . . . . ?
O1 C2 C1 O2 2.61(10) . . . . ?
O1 C2 C1 C6 122.52(9) . . . . ?
O1 C2 C1 C4 -114.93(9) . . . . ?
C1 C2 O1 C3 -1.61(11) . . . . ?
C2 O1 C3 O3 178.94(10) . . . . ?
C2 O1 C3 O2 -0.16(11) . . . . ?
C1 O2 C3 O3 -177.07(10) . . . . ?
C1 O2 C3 O1 2.04(11) . . . . ?
O2 C1 C4 O4 -155.38(9) . . . . ?
C6 C1 C4 O4 85.23(11) . . . . ?
C2 C1 C4 O4 -41.46(12) . . . . ?
O2 C1 C4 C5 27.72(12) . . . . ?
C6 C1 C4 C5 -91.67(10) . . . . ?
C2 C1 C4 C5 141.64(9) . . . . ?
O2 C1 C6 C006 -14.96(12) . . . . ?
C4 C1 C6 C006 103.79(10) . . . . ?
C2 C1 C6 C006 -130.92(10) . . . . ?
O2 C1 C6 C7 167.55(8) . . . . ?
C4 C1 C6 C7 -73.69(11) . . . . ?
C2 C1 C6 C7 51.59(12) . . . . ?
C006 C6 C7 C8 0.85(15) . . . . ?
C1 C6 C7 C8 178.36(9) . . . . ?
C6 C7 C8 C9 0.41(15) . . . . ?
C7 C8 C9 C10 -1.02(16) . . . . ?
C8 C9 C10 C006 0.37(16) . . . . ?
C7 C6 C006 C10 -1.49(15) . . . . ?
C1 C6 C006 C10 -178.94(9) . . . . ?
C9 C10 C006 C6 0.88(15) . . . . ?
